data_4327638
loop_
_publ_author_name
'David W. Blakesley'
'Sonha C. Payne'
'Karl S. Hagen'

_publ_contact_author_address
;
Emory University
Department of Chemistry
X-ray Crystallography Center
Atlanta GA  30322
USA
;
_publ_contact_author_email chemksh@emory.edu
_publ_contact_author_fax 404-727-6586
_publ_contact_author_name 'Karl S. Hagen'
_publ_contact_author_phone 404-727-6556
_publ_section_title
;
 Spin-State Variation in Solid State and Solution of Mononuclear Iron(II)
 1,4,7-Trimethyl-1,4,7-triazacyclonane Complexes
;
_journal_name_full 'Inorganic Chemistry'
_journal_page_first 1979
_journal_page_last 1989
_journal_paper_doi 10.1021/ic990584+
_journal_volume 39
_journal_year 2000
_chemical_formula_sum 'C16 H29 Cl2 F6 Fe N5 O6 S2'
_chemical_formula_weight 692.31
_chemical_name_systematic
; 
 ? 
;
_space_group_IT_number 2
_symmetry_cell_setting triclinic
_symmetry_space_group_name_Hall '-P 1'
_symmetry_space_group_name_H-M 'P -1'
_atom_sites_solution_hydrogens geom
_atom_sites_solution_primary direct
_atom_sites_solution_secondary difmap
_audit_creation_method SHELXL-97
_cell_angle_alpha 92.230(10)
_cell_angle_beta 94.790(10)
_cell_angle_gamma 97.030(10)
_cell_formula_units_Z 2
_cell_length_a 8.5000(10)
_cell_length_b 11.421(2)
_cell_length_c 15.677(2)
_cell_measurement_reflns_used 23
_cell_measurement_temperature 293(2)
_cell_measurement_theta_max 27.50
_cell_measurement_theta_min 10.16
_cell_volume 1503.3(4)
_computing_cell_refinement 'Siemens XSCANS'
_computing_data_collection 'Siemens XSCANS'
_computing_data_reduction 'Siemens SHELXTL'
_computing_molecular_graphics 'Siemens SHELXTL'
_computing_publication_material 'Siemens SHELXTL'
_computing_structure_refinement 'SHELXL-97 (Sheldrick, 1997)'
_computing_structure_solution 'SHELXS-97 (Sheldrick, 1990)'
_diffrn_ambient_temperature 293(2)
_diffrn_measured_fraction_theta_full 0.976
_diffrn_measured_fraction_theta_max 0.976
_diffrn_measurement_device_type 'Siemens P4/RA'
_diffrn_measurement_method '\w scans'
_diffrn_radiation_monochromator graphite
_diffrn_radiation_source 'rotating anode'
_diffrn_radiation_type CuK\a
_diffrn_radiation_wavelength 1.54178
_diffrn_reflns_av_R_equivalents 0.0777
_diffrn_reflns_av_sigmaI/netI 0.0822
_diffrn_reflns_limit_h_max 9
_diffrn_reflns_limit_h_min -1
_diffrn_reflns_limit_k_max 12
_diffrn_reflns_limit_k_min -12
_diffrn_reflns_limit_l_max 16
_diffrn_reflns_limit_l_min -16
_diffrn_reflns_number 4865
_diffrn_reflns_theta_full 56.75
_diffrn_reflns_theta_max 56.75
_diffrn_reflns_theta_min 2.83
_diffrn_standards_decay_% 0
_diffrn_standards_interval_count 97
_diffrn_standards_number 3
_exptl_absorpt_coefficient_mu 7.657
_exptl_absorpt_correction_T_max 0.0466
_exptl_absorpt_correction_T_min 0.0014
_exptl_absorpt_correction_type empirical
_exptl_absorpt_process_details 'XPREP psi scans'
_exptl_crystal_colour colorless
_exptl_crystal_density_diffrn 1.529
_exptl_crystal_description plate
_exptl_crystal_F_000 708
_exptl_crystal_size_max .6
_exptl_crystal_size_mid .6
_exptl_crystal_size_min .4
_refine_diff_density_max 0.497
_refine_diff_density_min -0.827
_refine_diff_density_rms 0.100
_refine_ls_extinction_coef 0.0009(4)
_refine_ls_extinction_expression Fc^*^=kFc[1+0.001xFc^2^\l^3^/sin(2\q)]^-1/4^
_refine_ls_extinction_method SHELXL
_refine_ls_goodness_of_fit_ref 1.036
_refine_ls_hydrogen_treatment mixed
_refine_ls_matrix_type full
_refine_ls_number_parameters 384
_refine_ls_number_reflns 3931
_refine_ls_number_restraints 0
_refine_ls_restrained_S_all 1.036
_refine_ls_R_factor_all 0.1010
_refine_ls_R_factor_gt 0.0730
_refine_ls_shift/su_max 0.014
_refine_ls_shift/su_mean 0.001
_refine_ls_structure_factor_coef Fsqd
_refine_ls_weighting_details 'calc w=1/[\s^2^(Fo^2^)+(0.1147P)^2^+1.9455P] where P=(Fo^2^+2Fc^2^)/3'
_refine_ls_weighting_scheme calc
_refine_ls_wR_factor_gt 0.1791
_refine_ls_wR_factor_ref 0.1992
_reflns_number_gt 2884
_reflns_number_total 3931
_reflns_threshold_expression >2sigma(I)
_cod_data_source_file ic9905842B_3.cif
_cod_data_source_block k295c
_cod_database_code 4327638

loop_
_symmetry_equiv_pos_as_xyz
'x, y, z'
'-x, -y, -z'

loop_
_atom_site_label
_atom_site_type_symbol
_atom_site_fract_x
_atom_site_fract_y
_atom_site_fract_z
_atom_site_U_iso_or_equiv
_atom_site_adp_type
_atom_site_occupancy
_atom_site_symmetry_multiplicity
_atom_site_calc_flag
_atom_site_refinement_flags
_atom_site_disorder_assembly
_atom_site_disorder_group
Fe Fe 0.00003(11) 0.23302(8) 0.25313(6) 0.0300(4) Uani 1 1 d . . .
N1 N 0.1889(7) 0.2182(5) 0.3552(4) 0.0441(14) Uani 1 1 d . . .
N2 N -0.1258(6) 0.0948(5) 0.3269(3) 0.0386(13) Uani 1 1 d . . .
N3 N 0.0932(7) 0.0765(5) 0.2006(3) 0.0419(14) Uani 1 1 d . . .
N4 N 0.1452(7) 0.3545(5) 0.1826(4) 0.0469(15) Uani 1 1 d . . .
N5 N -0.0851(7) 0.3776(5) 0.3189(4) 0.0437(14) Uani 1 1 d . . .
O1 O -0.1900(5) 0.2211(4) 0.1592(3) 0.0446(12) Uani 1 1 d . . .
O2 O -0.2727(8) 0.3819(5) 0.0793(4) 0.0784(18) Uani 1 1 d . . .
O3 O -0.4331(6) 0.2964(5) 0.1877(3) 0.0586(14) Uani 1 1 d . . .
C1 C 0.0985(9) 0.1846(7) 0.4295(4) 0.0494(19) Uani 1 1 d . . .
H1A H 0.0480 0.2514 0.4488 0.059 Uiso 1 1 calc R . .
H1B H 0.1718 0.1656 0.4762 0.059 Uiso 1 1 calc R . .
C2 C -0.0283(9) 0.0790(7) 0.4071(4) 0.052(2) Uani 1 1 d . . .
H2A H 0.0226 0.0080 0.4008 0.062 Uiso 1 1 calc R . .
H2B H -0.0967 0.0689 0.4535 0.062 Uiso 1 1 calc R . .
C3 C -0.1453(9) -0.0108(6) 0.2672(5) 0.054(2) Uani 1 1 d . . .
H3A H -0.2218 0.0001 0.2196 0.065 Uiso 1 1 calc R . .
H3B H -0.1873 -0.0792 0.2967 0.065 Uiso 1 1 calc R . .
C4 C 0.0084(9) -0.0331(6) 0.2333(5) 0.054(2) Uani 1 1 d . . .
H4A H -0.0126 -0.0937 0.1873 0.065 Uiso 1 1 calc R . .
H4B H 0.0763 -0.0619 0.2786 0.065 Uiso 1 1 calc R . .
C5 C 0.2628(9) 0.0965(7) 0.2340(5) 0.059(2) Uani 1 1 d . . .
H5A H 0.3166 0.1615 0.2053 0.071 Uiso 1 1 calc R . .
H5B H 0.3122 0.0265 0.2212 0.071 Uiso 1 1 calc R . .
C6 C 0.2831(9) 0.1238(8) 0.3280(5) 0.061(2) Uani 1 1 d . . .
H6A H 0.3949 0.1485 0.3453 0.074 Uiso 1 1 calc R . .
H6B H 0.2510 0.0526 0.3572 0.074 Uiso 1 1 calc R . .
C7 C 0.2936(10) 0.3308(7) 0.3770(6) 0.066(2) Uani 1 1 d . . .
H7A H 0.3520 0.3525 0.3290 0.100 Uiso 1 1 calc R . .
H7B H 0.3667 0.3211 0.4255 0.100 Uiso 1 1 calc R . .
H7C H 0.2300 0.3917 0.3906 0.100 Uiso 1 1 calc R . .
C8 C -0.2842(8) 0.1216(7) 0.3475(5) 0.0500(19) Uani 1 1 d . . .
H8A H -0.3478 0.1319 0.2954 0.075 Uiso 1 1 calc R . .
H8B H -0.2727 0.1929 0.3832 0.075 Uiso 1 1 calc R . .
H8C H -0.3351 0.0576 0.3772 0.075 Uiso 1 1 calc R . .
C9 C 0.0793(11) 0.0685(7) 0.1060(5) 0.063(2) Uani 1 1 d . . .
H9A H -0.0311 0.0555 0.0849 0.095 Uiso 1 1 calc R . .
H9B H 0.1316 0.0039 0.0865 0.095 Uiso 1 1 calc R . .
H9C H 0.1282 0.1407 0.0851 0.095 Uiso 1 1 calc R . .
C10 C 0.2278(9) 0.4196(7) 0.1480(5) 0.0506(19) Uani 1 1 d . . .
C11 C 0.3334(11) 0.5015(9) 0.1056(7) 0.092(3) Uani 1 1 d . . .
H11A H 0.2837 0.5163 0.0505 0.110 Uiso 1 1 calc R . .
H11B H 0.4304 0.4686 0.0984 0.110 Uiso 1 1 calc R . .
H11C H 0.3567 0.5742 0.1396 0.110 Uiso 1 1 calc R . .
C12 C -0.1440(9) 0.4477(6) 0.3515(5) 0.0458(18) Uani 1 1 d . . .
C13 C -0.2179(12) 0.5372(8) 0.3940(7) 0.084(3) Uani 1 1 d . . .
H13A H -0.3184 0.5450 0.3634 0.101 Uiso 1 1 calc R . .
H13B H -0.1502 0.6111 0.3958 0.101 Uiso 1 1 calc R . .
H13C H -0.2346 0.5154 0.4514 0.101 Uiso 1 1 calc R . .
C14 C -0.4243(11) 0.1745(9) 0.0478(5) 0.066(2) Uani 1 1 d . . .
S1 S -0.3205(2) 0.28213(14) 0.12737(11) 0.0406(5) Uani 1 1 d . . .
F1 F -0.5547(8) 0.2070(7) 0.0146(4) 0.131(3) Uani 1 1 d . . .
F2 F -0.3317(7) 0.1510(6) -0.0133(3) 0.0965(19) Uani 1 1 d . . .
F3 F -0.4638(8) 0.0740(5) 0.0833(4) 0.107(2) Uani 1 1 d . . .
S2 S 0.2203(3) 0.7260(2) 0.39752(16) 0.0789(8) Uani 1 1 d . . .
F5 F 0.5232(11) 0.7371(15) 0.3877(10) 0.237(6) Uani 1 1 d . . .
O4A O 0.100(3) 0.694(3) 0.3344(18) 0.201(17) Uani 0.537(19) 1 d P A 1
O5A O 0.240(3) 0.8578(13) 0.4275(10) 0.123(10) Uani 0.537(19) 1 d P A 1
F4A F 0.408(3) 0.6213(14) 0.3168(13) 0.161(9) Uani 0.537(19) 1 d P A 1
O6A O 0.226(3) 0.653(2) 0.4721(15) 0.087(6) Uani 0.537(19) 1 d P A 1
C15A C 0.384(3) 0.723(2) 0.3391(16) 0.085(6) Uiso 0.537(19) 1 d P A 1
F6A F 0.371(4) 0.791(2) 0.2711(15) 0.160(11) Uani 0.537(19) 1 d P A 1
O4B O 0.228(5) 0.631(3) 0.3143(19) 0.182(16) Uani 0.463(19) 1 d P A 2
O5B O 0.123(3) 0.799(3) 0.390(2) 0.128(13) Uani 0.463(19) 1 d P A 2
O6B O 0.255(7) 0.664(4) 0.464(3) 0.25(3) Uani 0.463(19) 1 d P A 2
C15B C 0.415(3) 0.778(3) 0.380(2) 0.089(8) Uiso 0.463(19) 1 d P A 2
F4B F 0.459(3) 0.855(2) 0.4523(15) 0.181(11) Uiso 0.463(19) 1 d P A 2
F6B F 0.433(3) 0.835(3) 0.3157(18) 0.130(9) Uani 0.463(19) 1 d P A 2
Cl2 Cl -0.2683(3) 0.6835(3) 0.1751(2) 0.1106(10) Uani 1 1 d . . .
Cl1 Cl -0.0133(4) 0.6821(3) 0.06559(19) 0.1120(10) Uani 1 1 d . . .
C16 C -0.0922(11) 0.6301(8) 0.1565(6) 0.076(3) Uani 1 1 d . . .
H16A H -0.0153 0.6521 0.2054 0.091 Uiso 1 1 calc R . .
H16B H -0.1109 0.5445 0.1511 0.091 Uiso 1 1 calc R . .

loop_
_atom_site_aniso_label
_atom_site_aniso_U_11
_atom_site_aniso_U_22
_atom_site_aniso_U_33
_atom_site_aniso_U_23
_atom_site_aniso_U_13
_atom_site_aniso_U_12
Fe 0.0366(6) 0.0255(6) 0.0292(6) 0.0087(4) 0.0068(4) 0.0043(4)
N1 0.042(3) 0.051(4) 0.042(3) 0.013(3) 0.010(3) 0.009(3)
N2 0.043(3) 0.039(3) 0.038(3) 0.011(2) 0.011(3) 0.012(3)
N3 0.052(4) 0.035(3) 0.040(3) 0.007(2) 0.014(3) 0.001(3)
N4 0.053(4) 0.041(3) 0.048(4) 0.010(3) 0.009(3) 0.009(3)
N5 0.054(4) 0.042(3) 0.038(3) 0.010(3) 0.008(3) 0.009(3)
O1 0.048(3) 0.042(3) 0.042(3) 0.003(2) -0.009(2) 0.006(2)
O2 0.124(5) 0.043(3) 0.071(4) 0.038(3) 0.017(4) 0.001(3)
O3 0.062(3) 0.070(4) 0.049(3) 0.003(3) 0.014(3) 0.020(3)
C1 0.059(5) 0.063(5) 0.028(4) 0.014(3) 0.001(3) 0.014(4)
C2 0.055(5) 0.065(5) 0.041(4) 0.023(4) 0.011(4) 0.020(4)
C3 0.065(5) 0.032(4) 0.065(5) 0.013(4) 0.010(4) -0.001(4)
C4 0.071(5) 0.028(4) 0.067(5) 0.008(3) 0.021(4) 0.007(4)
C5 0.055(5) 0.061(5) 0.069(6) 0.014(4) 0.024(4) 0.022(4)
C6 0.043(5) 0.079(6) 0.067(6) 0.021(5) 0.014(4) 0.017(4)
C7 0.062(5) 0.065(6) 0.066(6) 0.010(4) -0.009(4) -0.011(4)
C8 0.043(4) 0.057(5) 0.054(5) 0.027(4) 0.012(4) 0.009(4)
C9 0.098(7) 0.053(5) 0.047(5) 0.001(4) 0.030(5) 0.026(5)
C10 0.042(4) 0.053(5) 0.057(5) 0.026(4) 0.003(4) 0.000(4)
C11 0.067(6) 0.095(7) 0.117(8) 0.075(7) 0.017(6) -0.005(5)
C12 0.061(5) 0.038(4) 0.042(4) 0.011(3) 0.013(4) 0.012(4)
C13 0.115(8) 0.053(5) 0.099(7) 0.015(5) 0.049(6) 0.037(5)
C14 0.066(6) 0.080(7) 0.046(5) -0.005(5) -0.008(5) -0.002(5)
S1 0.0469(10) 0.0360(9) 0.0386(10) 0.0096(7) -0.0012(8) 0.0046(8)
F1 0.092(4) 0.189(8) 0.102(5) -0.025(5) -0.054(4) 0.028(5)
F2 0.102(4) 0.121(5) 0.056(3) -0.036(3) 0.018(3) -0.019(3)
F3 0.131(5) 0.074(4) 0.097(4) -0.020(3) 0.014(4) -0.052(4)
S2 0.0913(18) 0.0872(18) 0.0649(16) 0.0368(14) 0.0211(13) 0.0177(15)
F5 0.094(6) 0.298(16) 0.335(17) 0.067(14) 0.007(8) 0.080(9)
O4A 0.15(2) 0.26(4) 0.15(2) 0.08(2) -0.11(2) -0.10(2)
O5A 0.27(3) 0.060(10) 0.068(10) 0.023(7) 0.069(14) 0.098(14)
F4A 0.20(2) 0.102(11) 0.213(18) -0.011(11) 0.085(16) 0.088(12)
O6A 0.151(14) 0.068(11) 0.046(11) 0.040(9) 0.016(10) 0.018(11)
F6A 0.24(3) 0.17(2) 0.115(17) 0.084(15) 0.104(17) 0.091(19)
O4B 0.24(4) 0.13(2) 0.15(2) -0.019(17) -0.05(3) -0.03(3)
O5B 0.093(16) 0.15(3) 0.18(3) 0.10(2) 0.069(17) 0.097(17)
O6B 0.54(8) 0.17(3) 0.11(2) 0.11(2) 0.18(3) 0.23(4)
F6B 0.099(13) 0.16(2) 0.13(2) 0.051(16) 0.050(13) -0.031(12)
Cl2 0.0858(19) 0.096(2) 0.143(3) -0.0218(18) 0.0209(18) -0.0136(15)
Cl1 0.146(3) 0.102(2) 0.089(2) 0.0158(16) 0.0413(19) -0.0045(19)
C16 0.092(7) 0.052(5) 0.082(6) 0.016(5) 0.014(5) -0.010(5)

loop_
_atom_type_symbol
_atom_type_description
_atom_type_scat_dispersion_real
_atom_type_scat_dispersion_imag
_atom_type_scat_source
C C 0.0181 0.0091 'International Tables Vol C Tables 4.2.6.8 and 6.1.1.4'
H H 0.0000 0.0000 'International Tables Vol C Tables 4.2.6.8 and 6.1.1.4'
N N 0.0311 0.0180 'International Tables Vol C Tables 4.2.6.8 and 6.1.1.4'
O O 0.0492 0.0322 'International Tables Vol C Tables 4.2.6.8 and 6.1.1.4'
F F 0.0727 0.0534 'International Tables Vol C Tables 4.2.6.8 and 6.1.1.4'
S S 0.3331 0.5567 'International Tables Vol C Tables 4.2.6.8 and 6.1.1.4'
Cl Cl 0.3639 0.7018 'International Tables Vol C Tables 4.2.6.8 and 6.1.1.4'
Fe Fe -1.1336 3.1974 'International Tables Vol C Tables 4.2.6.8 and 6.1.1.4'

loop_
_geom_angle_atom_site_label_1
_geom_angle_atom_site_label_2
_geom_angle_atom_site_label_3
_geom_angle
O1 Fe N5 91.4(2)
O1 Fe N4 92.4(2)
N5 Fe N4 90.3(2)
O1 Fe N1 171.6(2)
N5 Fe N1 93.3(2)
N4 Fe N1 94.6(2)
O1 Fe N3 93.6(2)
N5 Fe N3 173.3(2)
N4 Fe N3 94.0(2)
N1 Fe N3 81.3(2)
O1 Fe N2 91.87(19)
N5 Fe N2 95.0(2)
N4 Fe N2 173.1(2)
N1 Fe N2 80.7(2)
N3 Fe N2 80.33(19)
C7 N1 C1 109.5(6)
C7 N1 C6 110.8(6)
C1 N1 C6 111.9(5)
C7 N1 Fe 113.2(5)
C1 N1 Fe 103.0(4)
C6 N1 Fe 108.3(4)
C8 N2 C2 109.3(5)
C8 N2 C3 109.1(6)
C2 N2 C3 112.7(5)
C8 N2 Fe 112.9(4)
C2 N2 Fe 109.8(4)
C3 N2 Fe 103.0(4)
C9 N3 C5 110.1(6)
C9 N3 C4 109.6(6)
C5 N3 C4 111.8(6)
C9 N3 Fe 112.8(4)
C5 N3 Fe 102.5(4)
C4 N3 Fe 109.9(4)
C10 N4 Fe 176.9(6)
C12 N5 Fe 173.4(6)
S1 O1 Fe 142.5(3)
N1 C1 C2 112.1(6)
N2 C2 C1 111.4(5)
N2 C3 C4 112.1(6)
C3 C4 N3 111.6(5)
N3 C5 C6 112.2(6)
C5 C6 N1 112.9(6)
N4 C10 C11 179.1(9)
N5 C12 C13 179.3(9)
F1 C14 F3 106.4(8)
F1 C14 F2 110.2(8)
F3 C14 F2 106.3(8)
F1 C14 S1 112.3(7)
F3 C14 S1 110.1(6)
F2 C14 S1 111.2(6)
O3 S1 O2 117.0(4)
O3 S1 O1 113.9(3)
O2 S1 O1 113.7(4)
O3 S1 C14 104.4(4)
O2 S1 C14 104.1(4)
O1 S1 C14 101.3(4)
O5B S2 O6B 128(2)
O5B S2 O4A 66.9(18)
O6B S2 O4A 126(3)
O5B S2 O6A 120.1(16)
O6B S2 O6A 11(3)
O4A S2 O6A 117.4(14)
O5B S2 O5A 50.4(14)
O6B S2 O5A 108(2)
O4A S2 O5A 114.4(18)
O6A S2 O5A 109.5(12)
O5B S2 O4B 118.1(19)
O6B S2 O4B 103(2)
O4A S2 O4B 54.8(16)
O6A S2 O4B 104.4(16)
O5A S2 O4B 144.6(12)
O5B S2 C15A 125.0(12)
O6B S2 C15A 103(2)
O4A S2 C15A 100.3(18)
O6A S2 C15A 113.2(14)
O5A S2 C15A 100.4(11)
O4B S2 C15A 55.9(16)
O5B S2 C15B 115.6(15)
O6B S2 C15B 97(3)
O4A S2 C15B 124.7(17)
O6A S2 C15B 107.7(14)
O5A S2 C15B 75.4(13)
O4B S2 C15B 85.2(17)
C15A S2 C15B 29.3(10)
C15B F5 C15A 40.7(16)
F4A C15A F5 89.5(19)
F4A C15A F6A 111(2)
F5 C15A F6A 118(2)
F4A C15A S2 113.1(18)
F5 C15A S2 113.6(17)
F6A C15A S2 110.3(18)
F5 C15B F6B 103(3)
F5 C15B F4B 93(3)
F6B C15B F4B 108(3)
F5 C15B S2 131(2)
F6B C15B S2 117(2)
F4B C15B S2 101(2)
Cl1 C16 Cl2 113.1(5)

loop_
_geom_bond_atom_site_label_1
_geom_bond_atom_site_label_2
_geom_bond_distance
Fe O1 2.081(4)
Fe N5 2.144(6)
Fe N4 2.145(6)
Fe N1 2.197(6)
Fe N3 2.200(5)
Fe N2 2.216(5)
N1 C7 1.482(10)
N1 C1 1.485(8)
N1 C6 1.489(9)
N2 C8 1.475(8)
N2 C2 1.476(9)
N2 C3 1.482(9)
N3 C9 1.476(9)
N3 C5 1.479(10)
N3 C4 1.497(8)
N4 C10 1.143(8)
N5 C12 1.124(8)
O1 S1 1.445(5)
O2 S1 1.427(5)
O3 S1 1.419(5)
C1 C2 1.526(10)
C3 C4 1.497(10)
C5 C6 1.485(11)
C10 C11 1.437(10)
C12 C13 1.435(11)
C14 F1 1.287(10)
C14 F3 1.314(10)
C14 F2 1.330(10)
C14 S1 1.810(9)
S2 O5B 1.252(16)
S2 O6B 1.31(4)
S2 O4A 1.367(17)
S2 O6A 1.46(2)
S2 O5A 1.545(15)
S2 O4B 1.67(3)
S2 C15A 1.73(2)
S2 C15B 1.73(3)
F5 C15B 1.09(3)
F5 C15A 1.34(2)
F4A C15A 1.25(3)
C15A F6A 1.35(3)
C15B F6B 1.23(3)
C15B F4B 1.40(4)
Cl2 C16 1.726(10)
Cl1 C16 1.721(9)

loop_
_geom_torsion_atom_site_label_1
_geom_torsion_atom_site_label_2
_geom_torsion_atom_site_label_3
_geom_torsion_atom_site_label_4
_geom_torsion
N1 C1 C2 N2 -48.8(8)
C1 C2 N2 C3 132.4(6)
C2 N2 C3 C4 -66.8(7)
N2 C3 C4 N3 -49.0(9)
C3 C4 N3 C5 131.6(7)
C4 N3 C5 C6 -66.8(8)
N3 C5 C6 N1 -49.6(9)
C5 C6 N1 C1 132.2(7)
C6 N1 C1 C2 -64.8(8)
Fe N1 C1 H1A -69.8
N1 C1 H1A H1B -118.6
Fe N1 C6 H6A 140.6
N1 C6 H6A H6B 118.2
Fe N2 C2 H2A -102.7
N2 C2 H2A H2B -118.9
Fe N2 C3 H3A -69.7
N2 C3 H3A H3B -118.5
Fe N3 C4 H4A 139.5
N3 C4 H4A H4B 118.8
Fe N3 C5 H5A -70.3
N3 C5 H5A H5B -118.5
